data_8104943
loop_
_publ_author_name
'Hosten, Eric C.'
'Betz, Richard'

_publ_section_title
;
 The crystal structure of 2,6-dimethyl-4-nitro-phenol, C8H9NO3
;
_journal_issue 1
_journal_name_full 'Zeitschrift f\"ur Kristallographie - New Crystal Structures'
_journal_page_first 269
_journal_page_last 271
_journal_paper_doi 10.1515/ncrs-2020-0517
_journal_volume 236
_journal_year 2021
_chemical_formula_moiety 'C8 H9 N O3'
_chemical_formula_sum 'C8 H9 N O3'
_chemical_formula_weight 167.16
_chemical_name_common 2,6-dimethyl-4-nitro-phenol
_chemical_name_systematic 2,6-dimethyl-4-nitro-phenol
_space_group_crystal_system monoclinic
_space_group_IT_number 14
_space_group_name_Hall '-P 2yn'
_space_group_name_H-M_alt 'P 1 21/n 1'
_atom_sites_solution_hydrogens geom
_atom_sites_solution_primary SHELXS
_atom_sites_solution_secondary difmap
_cell_angle_alpha 90
_cell_angle_beta 106.152(3)
_cell_angle_gamma 90
_cell_formula_units_Z 8
_cell_length_a 6.9121(4)
_cell_length_b 26.9700(15)
_cell_length_c 8.7204(5)
_cell_measurement_reflns_used 5113
_cell_measurement_temperature 200(2)
_cell_measurement_theta_max 28.16
_cell_measurement_theta_min 2.27
_cell_volume 1561.48(16)
_computing_cell_refinement 'SAINT [1]'
_computing_data_collection 'APEX2 [1]'
_computing_data_reduction 'SAINT [1]'
_computing_molecular_graphics 'ORTEP3 [3], Mercury [4]'
_computing_publication_material 'SHELXL-97 [2], PLATON [5]'
_computing_structure_refinement 'SHELXL-97 [2]'
_computing_structure_solution 'SHELXS-97 [2]'
_diffrn_ambient_temperature 200(2)
_diffrn_measured_fraction_theta_full 0.990
_diffrn_measured_fraction_theta_max 0.991
_diffrn_measurement_device_type 'Bruker APEX-II CCD'
_diffrn_measurement_method '\f and \w scans'
_diffrn_radiation_monochromator graphite
_diffrn_radiation_type MoK\a
_diffrn_radiation_wavelength 0.71073
_diffrn_reflns_av_R_equivalents 0.0218
_diffrn_reflns_av_sigmaI/netI 0.0221
_diffrn_reflns_Laue_measured_fraction_full 0.990
_diffrn_reflns_Laue_measured_fraction_max 0.991
_diffrn_reflns_limit_h_max 9
_diffrn_reflns_limit_h_min -6
_diffrn_reflns_limit_k_max 35
_diffrn_reflns_limit_k_min -35
_diffrn_reflns_limit_l_max 11
_diffrn_reflns_limit_l_min -11
_diffrn_reflns_number 14532
_diffrn_reflns_point_group_measured_fraction_full 0.990
_diffrn_reflns_point_group_measured_fraction_max 0.991
_diffrn_reflns_theta_full 25.242
_diffrn_reflns_theta_max 28.000
_diffrn_reflns_theta_min 1.510
_exptl_absorpt_coefficient_mu 0.110
_exptl_absorpt_correction_T_max 1.0000
_exptl_absorpt_correction_T_min 0.8819
_exptl_absorpt_correction_type numerical
_exptl_absorpt_process_details
;                                                              
SADABS [6]
;
_exptl_crystal_colour brown
_exptl_crystal_density_diffrn 1.422
_exptl_crystal_description block
_exptl_crystal_F_000 704
_exptl_crystal_size_max 0.59
_exptl_crystal_size_mid 0.408
_exptl_crystal_size_min 0.166
_refine_diff_density_max 0.333
_refine_diff_density_min -0.230
_refine_diff_density_rms 0.049
_refine_ls_extinction_coef .
_refine_ls_extinction_method none
_refine_ls_goodness_of_fit_ref 1.045
_refine_ls_hydrogen_treatment constr
_refine_ls_matrix_type full
_refine_ls_number_parameters 223
_refine_ls_number_reflns 3742
_refine_ls_number_restraints 0
_refine_ls_restrained_S_all 1.045
_refine_ls_R_factor_all 0.0626
_refine_ls_R_factor_gt 0.0486
_refine_ls_shift/su_max 0.000
_refine_ls_shift/su_mean 0.000
_refine_ls_structure_factor_coef Fsqd
_refine_ls_weighting_details 'w=1/[\s^2^(Fo^2^)+(0.0701P)^2^+0.6819P] where P=(Fo^2^+2Fc^2^)/3'
_refine_ls_weighting_scheme calc
_refine_ls_wR_factor_gt 0.1310
_refine_ls_wR_factor_ref 0.1399
_reflns_Friedel_coverage 0.000
_reflns_Friedel_fraction_full .
_reflns_Friedel_fraction_max .
_reflns_number_gt 2926
_reflns_number_total 3742
_reflns_threshold_expression 'I > 2\s(I)'
_cod_data_source_file suppl_j_ncrs-2020-0517_suppl.cif
_cod_data_source_block g
_cod_original_sg_symbol_H-M 'P 21/n'
_cod_database_code 8104943
_shelx_space_group_comment
;
The symmetry employed for this shelxl refinement is uniquely defined
by the following loop, which should always be used as a source of
symmetry information in preference to the above space-group names.
They are only intended as comments.
;

loop_
_space_group_symop_operation_xyz
'x, y, z'
'-x+1/2, y+1/2, -z+1/2'
'-x, -y, -z'
'x-1/2, -y-1/2, z-1/2'

loop_
_atom_site_label
_atom_site_type_symbol
_atom_site_fract_x
_atom_site_fract_y
_atom_site_fract_z
_atom_site_U_iso_or_equiv
_atom_site_adp_type
_atom_site_occupancy
_atom_site_site_symmetry_order
_atom_site_calc_flag
_atom_site_refinement_flags_posn
_atom_site_refinement_flags_adp
_atom_site_refinement_flags_occupancy
_atom_site_disorder_assembly
_atom_site_disorder_group
O11 O 0.67537(19) 0.21527(4) 0.03311(13) 0.0302(3) Uani 1 1 d . . . . .
H11 H 0.661069 0.238507 -0.033258 0.045 Uiso 1 1 calc R U . . .
O111 O 0.6531(2) 0.32573(5) 0.65794(15) 0.0406(3) Uani 1 1 d . . . . .
O112 O 0.6444(2) 0.24915(5) 0.72876(14) 0.0374(3) Uani 1 1 d . . . . .
N11 N 0.6507(2) 0.28120(5) 0.62934(15) 0.0271(3) Uani 1 1 d . . . . .
C11 C 0.6667(2) 0.23360(6) 0.17562(17) 0.0223(3) Uani 1 1 d . . . . .
C12 C 0.6667(2) 0.28464(5) 0.20649(17) 0.0217(3) Uani 1 1 d . . . . .
C13 C 0.6613(2) 0.29998(5) 0.35705(17) 0.0225(3) Uani 1 1 d . . . . .
H13 H 0.661837 0.334309 0.381509 0.027 Uiso 1 1 calc R U . . .
C14 C 0.6550(2) 0.26486(6) 0.47146(17) 0.0221(3) Uani 1 1 d . . . . .
C15 C 0.6562(2) 0.21431(5) 0.44144(18) 0.0235(3) Uani 1 1 d . . . . .
H15 H 0.653078 0.191127 0.522735 0.028 Uiso 1 1 calc R U . . .
C16 C 0.6618(2) 0.19789(5) 0.29200(18) 0.0239(3) Uani 1 1 d . . . . .
C17 C 0.6768(3) 0.32154(6) 0.07992(19) 0.0285(3) Uani 1 1 d . . . . .
H17A H 0.671266 0.355222 0.120653 0.043 Uiso 1 1 calc R U . . .
H17B H 0.562660 0.316375 -0.014679 0.043 Uiso 1 1 calc R U . . .
H17C H 0.803089 0.317098 0.051216 0.043 Uiso 1 1 calc R U . . .
C18 C 0.6669(3) 0.14370(6) 0.2539(2) 0.0346(4) Uani 1 1 d . . . . .
H18A H 0.657725 0.124060 0.346147 0.052 Uiso 1 1 calc R U . . .
H18B H 0.793371 0.135978 0.228903 0.052 Uiso 1 1 calc R U . . .
H18C H 0.553056 0.135681 0.161710 0.052 Uiso 1 1 calc R U . . .
O21 O 0.7393(2) 0.03939(4) 0.55281(13) 0.0314(3) Uani 1 1 d . . . . .
H21 H 0.749532 0.015997 0.491925 0.047 Uiso 1 1 calc R U . . .
O211 O 0.7520(2) 0.00439(5) 1.25827(13) 0.0360(3) Uani 1 1 d . . . . .
O212 O 0.7673(2) -0.07191(5) 1.18716(15) 0.0400(3) Uani 1 1 d . . . . .
N21 N 0.7572(2) -0.02739(5) 1.15789(15) 0.0260(3) Uani 1 1 d . . . . .
C21 C 0.7428(2) 0.02095(5) 0.69844(16) 0.0217(3) Uani 1 1 d . . . . .
C22 C 0.7296(2) 0.05633(5) 0.81357(17) 0.0222(3) Uani 1 1 d . . . . .
C23 C 0.7337(2) 0.03953(5) 0.96466(17) 0.0221(3) Uani 1 1 d . . . . .
H23 H 0.725179 0.062450 1.045238 0.026 Uiso 1 1 calc R U . . .
C24 C 0.7503(2) -0.01072(5) 0.99783(16) 0.0210(3) Uani 1 1 d . . . . .
C25 C 0.7643(2) -0.04561(5) 0.88416(17) 0.0222(3) Uani 1 1 d . . . . .
H25 H 0.775612 -0.079876 0.910323 0.027 Uiso 1 1 calc R U . . .
C26 C 0.7617(2) -0.02994(5) 0.73230(17) 0.0217(3) Uani 1 1 d . . . . .
C27 C 0.7126(3) 0.11043(6) 0.7724(2) 0.0334(4) Uani 1 1 d . . . . .
H27A H 0.585329 0.116573 0.690713 0.050 Uiso 1 1 calc R U . . .
H27B H 0.825371 0.120276 0.731502 0.050 Uiso 1 1 calc R U . . .
H27C H 0.715958 0.129805 0.868220 0.050 Uiso 1 1 calc R U . . .
C28 C 0.7808(3) -0.06648(6) 0.60658(19) 0.0306(4) Uani 1 1 d . . . . .
H28A H 0.789721 -0.100168 0.650124 0.046 Uiso 1 1 calc R U . . .
H28B H 0.902514 -0.059108 0.574113 0.046 Uiso 1 1 calc R U . . .
H28C H 0.662470 -0.063932 0.513748 0.046 Uiso 1 1 calc R U . . .

loop_
_atom_site_aniso_label
_atom_site_aniso_U_11
_atom_site_aniso_U_22
_atom_site_aniso_U_33
_atom_site_aniso_U_23
_atom_site_aniso_U_13
_atom_site_aniso_U_12
O11 0.0464(7) 0.0272(6) 0.0190(5) -0.0021(4) 0.0126(5) 0.0014(5)
O111 0.0646(9) 0.0308(7) 0.0299(6) -0.0105(5) 0.0191(6) -0.0037(6)
O112 0.0547(8) 0.0409(7) 0.0200(6) 0.0029(5) 0.0161(6) -0.0019(6)
N11 0.0327(7) 0.0310(7) 0.0190(6) -0.0026(5) 0.0097(5) -0.0009(5)
C11 0.0250(7) 0.0250(7) 0.0176(7) -0.0017(5) 0.0073(6) -0.0001(6)
C12 0.0232(7) 0.0231(7) 0.0187(7) 0.0016(5) 0.0055(6) -0.0009(5)
C13 0.0278(8) 0.0200(7) 0.0202(7) -0.0005(5) 0.0077(6) 0.0002(6)
C14 0.0256(7) 0.0256(7) 0.0158(6) -0.0008(5) 0.0069(6) -0.0003(6)
C15 0.0284(8) 0.0232(7) 0.0202(7) 0.0031(5) 0.0092(6) 0.0006(6)
C16 0.0292(8) 0.0205(7) 0.0234(7) 0.0003(5) 0.0094(6) 0.0007(6)
C17 0.0386(9) 0.0254(8) 0.0226(7) 0.0034(6) 0.0104(7) -0.0031(6)
C18 0.0511(11) 0.0212(8) 0.0336(9) -0.0016(6) 0.0151(8) -0.0002(7)
O21 0.0512(8) 0.0278(6) 0.0170(5) 0.0026(4) 0.0122(5) 0.0031(5)
O211 0.0527(8) 0.0395(7) 0.0186(5) -0.0033(5) 0.0144(5) -0.0004(6)
O212 0.0638(9) 0.0302(6) 0.0300(6) 0.0105(5) 0.0197(6) 0.0054(6)
N21 0.0284(7) 0.0311(7) 0.0197(6) 0.0026(5) 0.0090(5) 0.0011(5)
C21 0.0251(7) 0.0242(7) 0.0158(6) 0.0014(5) 0.0060(5) 0.0006(6)
C22 0.0257(8) 0.0205(7) 0.0202(7) -0.0007(5) 0.0059(6) -0.0001(6)
C23 0.0262(8) 0.0212(7) 0.0191(7) -0.0035(5) 0.0068(6) 0.0002(5)
C24 0.0231(7) 0.0245(7) 0.0159(6) 0.0015(5) 0.0061(5) 0.0002(6)
C25 0.0255(7) 0.0196(7) 0.0219(7) 0.0002(5) 0.0074(6) -0.0001(5)
C26 0.0248(7) 0.0225(7) 0.0183(7) -0.0025(5) 0.0067(6) 0.0009(5)
C27 0.0496(11) 0.0207(8) 0.0299(8) 0.0010(6) 0.0108(8) -0.0001(7)
C28 0.0454(10) 0.0251(8) 0.0226(7) -0.0046(6) 0.0117(7) 0.0034(7)

loop_
_atom_type_symbol
_atom_type_description
_atom_type_scat_dispersion_real
_atom_type_scat_dispersion_imag
_atom_type_scat_source
C C 0.0033 0.0016 'International Tables Vol C Tables 4.2.6.8 and 6.1.1.4'
H H 0.0000 0.0000 'International Tables Vol C Tables 4.2.6.8 and 6.1.1.4'
N N 0.0061 0.0033 'International Tables Vol C Tables 4.2.6.8 and 6.1.1.4'
O O 0.0106 0.0060 'International Tables Vol C Tables 4.2.6.8 and 6.1.1.4'

loop_
_geom_angle_atom_site_label_1
_geom_angle_atom_site_label_2
_geom_angle_atom_site_label_3
_geom_angle
_geom_angle_site_symmetry_1
_geom_angle_site_symmetry_3
C11 O11 H11 109.5 . .
O111 N11 O112 123.00(13) . .
O111 N11 C14 119.15(13) . .
O112 N11 C14 117.85(13) . .
O11 C11 C12 122.45(13) . .
O11 C11 C16 115.37(13) . .
C12 C11 C16 122.17(13) . .
C13 C12 C11 118.40(13) . .
C13 C12 C17 121.13(13) . .
C11 C12 C17 120.45(13) . .
C14 C13 C12 119.51(13) . .
C14 C13 H13 120.2 . .
C12 C13 H13 120.2 . .
C13 C14 C15 122.17(13) . .
C13 C14 N11 119.20(13) . .
C15 C14 N11 118.61(13) . .
C16 C15 C14 119.59(13) . .
C16 C15 H15 120.2 . .
C14 C15 H15 120.2 . .
C15 C16 C11 118.15(13) . .
C15 C16 C18 121.83(14) . .
C11 C16 C18 120.01(14) . .
C12 C17 H17A 109.5 . .
C12 C17 H17B 109.5 . .
H17A C17 H17B 109.5 . .
C12 C17 H17C 109.5 . .
H17A C17 H17C 109.5 . .
H17B C17 H17C 109.5 . .
C16 C18 H18A 109.5 . .
C16 C18 H18B 109.5 . .
H18A C18 H18B 109.5 . .
C16 C18 H18C 109.5 . .
H18A C18 H18C 109.5 . .
H18B C18 H18C 109.5 . .
C21 O21 H21 109.5 . .
O212 N21 O211 122.99(13) . .
O212 N21 C24 119.17(13) . .
O211 N21 C24 117.83(13) . .
O21 C21 C26 122.13(13) . .
O21 C21 C22 115.55(13) . .
C26 C21 C22 122.31(13) . .
C23 C22 C21 117.94(13) . .
C23 C22 C27 121.67(13) . .
C21 C22 C27 120.40(13) . .
C24 C23 C22 119.83(13) . .
C24 C23 H23 120.1 . .
C22 C23 H23 120.1 . .
C23 C24 C25 122.15(13) . .
C23 C24 N21 118.81(13) . .
C25 C24 N21 119.03(13) . .
C26 C25 C24 119.37(13) . .
C26 C25 H25 120.3 . .
C24 C25 H25 120.3 . .
C25 C26 C21 118.40(13) . .
C25 C26 C28 121.02(14) . .
C21 C26 C28 120.58(13) . .
C22 C27 H27A 109.5 . .
C22 C27 H27B 109.5 . .
H27A C27 H27B 109.5 . .
C22 C27 H27C 109.5 . .
H27A C27 H27C 109.5 . .
H27B C27 H27C 109.5 . .
C26 C28 H28A 109.5 . .
C26 C28 H28B 109.5 . .
H28A C28 H28B 109.5 . .
C26 C28 H28C 109.5 . .
H28A C28 H28C 109.5 . .
H28B C28 H28C 109.5 . .

loop_
_geom_bond_atom_site_label_1
_geom_bond_atom_site_label_2
_geom_bond_distance
_geom_bond_site_symmetry_2
O11 C11 1.3542(17) .
O11 H11 0.8400 .
O111 N11 1.2258(18) .
O112 N11 1.2337(17) .
N11 C14 1.4537(18) .
C11 C12 1.403(2) .
C11 C16 1.406(2) .
C12 C13 1.387(2) .
C12 C17 1.502(2) .
C13 C14 1.385(2) .
C13 H13 0.9500 .
C14 C15 1.389(2) .
C15 C16 1.387(2) .
C15 H15 0.9500 .
C16 C18 1.501(2) .
C17 H17A 0.9800 .
C17 H17B 0.9800 .
C17 H17C 0.9800 .
C18 H18A 0.9800 .
C18 H18B 0.9800 .
C18 H18C 0.9800 .
O21 C21 1.3578(17) .
O21 H21 0.8400 .
O211 N21 1.2328(17) .
O212 N21 1.2254(18) .
N21 C24 1.4546(18) .
C21 C26 1.402(2) .
C21 C22 1.406(2) .
C22 C23 1.386(2) .
C22 C27 1.499(2) .
C23 C24 1.384(2) .
C23 H23 0.9500 .
C24 C25 1.389(2) .
C25 C26 1.385(2) .
C25 H25 0.9500 .
C26 C28 1.507(2) .
C27 H27A 0.9800 .
C27 H27B 0.9800 .
C27 H27C 0.9800 .
C28 H28A 0.9800 .
C28 H28B 0.9800 .
C28 H28C 0.9800 .

loop_
_geom_hbond_atom_site_label_D
_geom_hbond_atom_site_label_H
_geom_hbond_atom_site_label_A
_geom_hbond_distance_DH
_geom_hbond_distance_HA
_geom_hbond_distance_DA
_geom_hbond_angle_DHA
_geom_hbond_site_symmetry_A
O11 H11 O112 0.84 2.07 2.7583(16) 139.3 1_554
O21 H21 O211 0.84 2.07 2.7605(15) 139.7 1_554
C17 H17A O212 0.98 2.54 3.478(2) 160.0 2_656
C28 H28A O111 0.98 2.57 3.515(2) 163.0 2_646

loop_
_geom_torsion_atom_site_label_1
_geom_torsion_atom_site_label_2
_geom_torsion_atom_site_label_3
_geom_torsion_atom_site_label_4
_geom_torsion
_geom_torsion_site_symmetry_1
_geom_torsion_site_symmetry_2
_geom_torsion_site_symmetry_3
_geom_torsion_site_symmetry_4
O11 C11 C12 C13 -178.80(14) . . . .
C16 C11 C12 C13 -0.2(2) . . . .
O11 C11 C12 C17 0.0(2) . . . .
C16 C11 C12 C17 178.58(15) . . . .
C11 C12 C13 C14 -0.3(2) . . . .
C17 C12 C13 C14 -179.06(15) . . . .
C12 C13 C14 C15 0.7(2) . . . .
C12 C13 C14 N11 179.58(14) . . . .
O111 N11 C14 C13 -0.1(2) . . . .
O112 N11 C14 C13 179.73(15) . . . .
O111 N11 C14 C15 178.77(15) . . . .
O112 N11 C14 C15 -1.4(2) . . . .
C13 C14 C15 C16 -0.6(2) . . . .
N11 C14 C15 C16 -179.50(14) . . . .
C14 C15 C16 C11 0.1(2) . . . .
C14 C15 C16 C18 178.92(15) . . . .
O11 C11 C16 C15 178.97(14) . . . .
C12 C11 C16 C15 0.3(2) . . . .
O11 C11 C16 C18 0.2(2) . . . .
C12 C11 C16 C18 -178.54(15) . . . .
O21 C21 C22 C23 -179.62(14) . . . .
C26 C21 C22 C23 -0.6(2) . . . .
O21 C21 C22 C27 0.1(2) . . . .
C26 C21 C22 C27 179.11(15) . . . .
C21 C22 C23 C24 0.0(2) . . . .
C27 C22 C23 C24 -179.77(15) . . . .
C22 C23 C24 C25 0.3(2) . . . .
C22 C23 C24 N21 179.15(14) . . . .
O212 N21 C24 C23 178.37(15) . . . .
O211 N21 C24 C23 -1.5(2) . . . .
O212 N21 C24 C25 -2.8(2) . . . .
O211 N21 C24 C25 177.38(14) . . . .
C23 C24 C25 C26 0.0(2) . . . .
N21 C24 C25 C26 -178.81(13) . . . .
C24 C25 C26 C21 -0.6(2) . . . .
C24 C25 C26 C28 178.75(15) . . . .
O21 C21 C26 C25 179.88(14) . . . .
C22 C21 C26 C25 1.0(2) . . . .
O21 C21 C26 C28 0.5(2) . . . .
C22 C21 C26 C28 -178.41(15) . . . .
